data_4033140
loop_
_publ_author_name
'Riedel, Sibylle'
'Maichle-M\"ossmer, C\"acilia'
'Maier, Martin E.'

_publ_section_title
;
 Intramolecular Diels-Alder Reactions of Tethered Enoate Substituted
 Furans Induced by Dialkylaluminum Chloride.
;
_journal_issue 23
_journal_name_full 'The Journal of organic chemistry'
_journal_page_first 12798
_journal_page_last 12805
_journal_paper_doi 10.1021/acs.joc.7b02117
_journal_volume 82
_journal_year 2017
_chemical_formula_sum 'C12 H16 O3'
_chemical_formula_weight 208.25
_space_group_crystal_system triclinic
_space_group_IT_number 2
_space_group_name_Hall '-P 1'
_space_group_name_H-M_alt 'P -1'
_symmetry_space_group_name_Hall '-P 1'
_symmetry_space_group_name_H-M 'P -1'
_atom_sites_solution_hydrogens mixed
_audit_creation_method SHELXL-2014/7
_cell_angle_alpha 104.927(3)
_cell_angle_beta 105.219(3)
_cell_angle_gamma 98.265(4)
_cell_formula_units_Z 2
_cell_length_a 7.1832(18)
_cell_length_b 8.550(2)
_cell_length_c 9.308(2)
_cell_measurement_reflns_used 4075
_cell_measurement_temperature 101(2)
_cell_measurement_theta_max 31.59
_cell_measurement_theta_min 2.384
_cell_volume 519.1(2)
_computing_cell_refinement 'SAINT V8.37A (Bruker AXS Inc., 2015)'
_computing_data_collection 'APEX3 v2016.5-0 (Bruker AXS)'
_computing_data_reduction 'SAINT V8.37A (Bruker AXS Inc., 2015)'
_computing_structure_refinement 'SHELXL-2014/7 (Sheldrick, 2014)'
_computing_structure_solution 'XT, VERSION 2014/5,SHELXS-13 (Sheldrick 2008)'
_diffrn_ambient_temperature 101(2)
_diffrn_measured_fraction_theta_full 0.999
_diffrn_measured_fraction_theta_max 0.916
_diffrn_measurement_device_type 'Bruker APEX II DUO'
_diffrn_measurement_method 'omega scans'
_diffrn_radiation_type MoK\a
_diffrn_radiation_wavelength 0.71073
_diffrn_reflns_av_R_equivalents 0.0443
_diffrn_reflns_av_unetI/netI 0.0421
_diffrn_reflns_Laue_measured_fraction_full 0.999
_diffrn_reflns_Laue_measured_fraction_max 0.916
_diffrn_reflns_limit_h_max 10
_diffrn_reflns_limit_h_min -10
_diffrn_reflns_limit_k_max 11
_diffrn_reflns_limit_k_min -12
_diffrn_reflns_limit_l_max 13
_diffrn_reflns_limit_l_min -13
_diffrn_reflns_number 10001
_diffrn_reflns_point_group_measured_fraction_full 0.999
_diffrn_reflns_point_group_measured_fraction_max 0.916
_diffrn_reflns_theta_full 25.242
_diffrn_reflns_theta_max 31.592
_diffrn_reflns_theta_min 2.384
_diffrn_source 'ImuS-focus sealed tube'
_exptl_absorpt_coefficient_mu 0.095
_exptl_absorpt_correction_T_max 0.7462
_exptl_absorpt_correction_T_min 0.6548
_exptl_absorpt_correction_type multi-scan
_exptl_absorpt_process_details sadabs
_exptl_crystal_colour colourless
_exptl_crystal_density_diffrn 1.332
_exptl_crystal_description block
_exptl_crystal_F_000 224
_exptl_crystal_size_max 0.411
_exptl_crystal_size_mid 0.309
_exptl_crystal_size_min 0.176
_refine_diff_density_max 0.466
_refine_diff_density_min -0.216
_refine_diff_density_rms 0.058
_refine_ls_extinction_method none
_refine_ls_goodness_of_fit_ref 1.059
_refine_ls_hydrogen_treatment mixed
_refine_ls_matrix_type full
_refine_ls_number_parameters 141
_refine_ls_number_reflns 3185
_refine_ls_number_restraints 0
_refine_ls_restrained_S_all 1.059
_refine_ls_R_factor_all 0.0480
_refine_ls_R_factor_gt 0.0409
_refine_ls_shift/su_max 0.000
_refine_ls_shift/su_mean 0.000
_refine_ls_structure_factor_coef Fsqd
_refine_ls_weighting_details 'w=1/[\s^2^(Fo^2^)+(0.0602P)^2^+0.0913P] where P=(Fo^2^+2Fc^2^)/3'
_refine_ls_weighting_scheme calc
_refine_ls_wR_factor_gt 0.1107
_refine_ls_wR_factor_ref 0.1178
_reflns_Friedel_coverage 0.000
_reflns_number_gt 2691
_reflns_number_total 3185
_reflns_threshold_expression 'I > 2\s(I)'
_cod_data_source_file jo7b02117_si_002.cif
_cod_data_source_block mo_sr179_0m_enol_24
_cod_depositor_comments 'Adding full bibliography for 4033135--4033140.cif.'
_cod_original_cell_volume 519.2(2)
_cod_database_code 4033140
_shelx_shelxl_version_number 2014/7
_shelx_space_group_comment
;
The symmetry employed for this shelxl refinement is uniquely defined
by the following loop, which should always be used as a source of
symmetry information in preference to the above space-group names.
They are only intended as comments.
;
_shelx_estimated_absorpt_t_min 0.962
_shelx_estimated_absorpt_t_max 0.984

loop_
_space_group_symop_operation_xyz
'x, y, z'
'-x, -y, -z'

loop_
_atom_site_label
_atom_site_type_symbol
_atom_site_fract_x
_atom_site_fract_y
_atom_site_fract_z
_atom_site_U_iso_or_equiv
_atom_site_adp_type
_atom_site_occupancy
_atom_site_site_symmetry_order
_atom_site_calc_flag
_atom_site_refinement_flags_posn
_atom_site_refinement_flags_adp
O1 O 0.79811(9) 0.86713(8) 0.54272(7) 0.01546(15) Uani 1 1 d . .
C1 C 0.46106(12) 0.73510(10) 0.43728(9) 0.01157(17) Uani 1 1 d . .
O2 O 0.66609(10) 0.73616(8) 0.68580(7) 0.01643(16) Uani 1 1 d . .
C2 C 0.29909(13) 0.64192(11) 0.44920(10) 0.01301(18) Uani 1 1 d . .
C3 C 0.10099(13) 0.58892(12) 0.32699(11) 0.01655(19) Uani 1 1 d . .
H3A H -0.0006 0.6162 0.3774 0.020 Uiso 1 1 calc R U
H3B H 0.0700 0.4668 0.2788 0.020 Uiso 1 1 calc R U
H3 H 0.425(3) 0.626(2) 0.636(2) 0.048(5) Uiso 1 1 d . .
C10 C 0.45359(12) 0.79256(10) 0.29537(10) 0.01108(17) Uani 1 1 d . .
H10 H 0.5128 0.9147 0.3334 0.013 Uiso 1 1 calc R U
C11 C 0.64599(13) 0.77686(10) 0.56557(10) 0.01214(17) Uani 1 1 d . .
C4 C 0.08967(13) 0.66978(11) 0.20119(11) 0.01485(18) Uani 1 1 d . .
H4 H -0.0359 0.6528 0.1261 0.018 Uiso 1 1 calc R U
C9 C 0.57236(13) 0.70677(11) 0.19417(10) 0.01285(17) Uani 1 1 d . .
H9A H 0.7111 0.7244 0.2600 0.015 Uiso 1 1 calc R U
H9B H 0.5145 0.5857 0.1527 0.015 Uiso 1 1 calc R U
C5 C 0.24519(13) 0.76417(11) 0.18816(10) 0.01236(17) Uani 1 1 d . .
C8 C 0.56895(13) 0.77634(11) 0.05810(10) 0.01466(18) Uani 1 1 d . .
H8A H 0.6372 0.8954 0.1000 0.018 Uiso 1 1 calc R U
H8B H 0.6421 0.7171 -0.0065 0.018 Uiso 1 1 calc R U
C6 C 0.23215(13) 0.83376(11) 0.05359(10) 0.01508(18) Uani 1 1 d . .
H6A H 0.2805 0.9561 0.0943 0.018 Uiso 1 1 calc R U
H6B H 0.0924 0.8082 -0.0129 0.018 Uiso 1 1 calc R U
C7 C 0.35760(13) 0.75790(11) -0.04451(10) 0.01488(18) Uani 1 1 d . .
H7A H 0.2958 0.6386 -0.0991 0.018 Uiso 1 1 calc R U
H7B H 0.3610 0.8139 -0.1249 0.018 Uiso 1 1 calc R U
C12 C 0.98787(13) 0.90382(12) 0.66217(11) 0.01768(19) Uani 1 1 d . .
H12A H 1.0265 0.7998 0.6682 0.027 Uiso 1 1 calc R U
H12B H 0.9778 0.9648 0.7635 0.027 Uiso 1 1 calc R U
H12C H 1.0878 0.9718 0.6357 0.027 Uiso 1 1 calc R U
O3 O 0.29892(10) 0.58597(9) 0.57176(8) 0.01740(16) Uani 1 1 d . .

loop_
_atom_site_aniso_label
_atom_site_aniso_U_11
_atom_site_aniso_U_22
_atom_site_aniso_U_33
_atom_site_aniso_U_23
_atom_site_aniso_U_13
_atom_site_aniso_U_12
O1 0.0115(3) 0.0189(3) 0.0127(3) 0.0067(2) -0.0010(2) -0.0011(2)
C1 0.0112(4) 0.0135(4) 0.0096(4) 0.0035(3) 0.0024(3) 0.0030(3)
O2 0.0174(3) 0.0210(3) 0.0104(3) 0.0060(2) 0.0030(2) 0.0033(2)
C2 0.0136(4) 0.0148(4) 0.0118(4) 0.0046(3) 0.0048(3) 0.0043(3)
C3 0.0106(4) 0.0217(4) 0.0174(4) 0.0083(3) 0.0035(3) 0.0016(3)
C10 0.0105(4) 0.0119(4) 0.0100(4) 0.0032(3) 0.0022(3) 0.0021(3)
C11 0.0125(4) 0.0124(4) 0.0105(4) 0.0025(3) 0.0029(3) 0.0028(3)
C4 0.0109(4) 0.0195(4) 0.0137(4) 0.0051(3) 0.0026(3) 0.0044(3)
C9 0.0114(4) 0.0161(4) 0.0118(4) 0.0050(3) 0.0035(3) 0.0044(3)
C5 0.0127(4) 0.0143(4) 0.0104(4) 0.0036(3) 0.0030(3) 0.0058(3)
C8 0.0131(4) 0.0194(4) 0.0117(4) 0.0053(3) 0.0041(3) 0.0031(3)
C6 0.0146(4) 0.0190(4) 0.0127(4) 0.0069(3) 0.0028(3) 0.0064(3)
C7 0.0152(4) 0.0185(4) 0.0102(4) 0.0044(3) 0.0027(3) 0.0039(3)
C12 0.0115(4) 0.0218(4) 0.0148(4) 0.0059(3) -0.0021(3) -0.0002(3)
O3 0.0161(3) 0.0242(3) 0.0141(3) 0.0097(3) 0.0058(3) 0.0024(3)

loop_
_atom_type_symbol
_atom_type_description
_atom_type_scat_dispersion_real
_atom_type_scat_dispersion_imag
_atom_type_scat_source
C C 0.0033 0.0016 'International Tables Vol C Tables 4.2.6.8 and 6.1.1.4'
H H 0.0000 0.0000 'International Tables Vol C Tables 4.2.6.8 and 6.1.1.4'
O O 0.0106 0.0060 'International Tables Vol C Tables 4.2.6.8 and 6.1.1.4'

loop_
_geom_angle_atom_site_label_1
_geom_angle_atom_site_label_2
_geom_angle_atom_site_label_3
_geom_angle
C11 O1 C12 115.90(7)
C2 C1 C11 117.79(8)
C2 C1 C10 121.86(8)
C11 C1 C10 120.35(7)
O3 C2 C1 124.08(8)
O3 C2 C3 112.20(8)
C1 C2 C3 123.72(8)
C2 C3 C4 113.08(8)
C2 C3 H3A 109.0
C4 C3 H3A 109.0
C2 C3 H3B 109.0
C4 C3 H3B 109.0
H3A C3 H3B 107.8
C5 C10 C1 112.99(7)
C5 C10 C9 106.93(7)
C1 C10 C9 113.21(7)
C5 C10 H10 107.8
C1 C10 H10 107.8
C9 C10 H10 107.8
O2 C11 O1 121.47(8)
O2 C11 C1 124.93(8)
O1 C11 C1 113.59(8)
C5 C4 C3 123.93(8)
C5 C4 H4 118.0
C3 C4 H4 118.0
C8 C9 C10 110.87(7)
C8 C9 H9A 109.5
C10 C9 H9A 109.5
C8 C9 H9B 109.5
C10 C9 H9B 109.5
H9A C9 H9B 108.1
C4 C5 C6 122.74(8)
C4 C5 C10 122.77(8)
C6 C5 C10 114.07(7)
C7 C8 C9 111.78(7)
C7 C8 H8A 109.3
C9 C8 H8A 109.3
C7 C8 H8B 109.3
C9 C8 H8B 109.3
H8A C8 H8B 107.9
C5 C6 C7 110.00(7)
C5 C6 H6A 109.7
C7 C6 H6A 109.7
C5 C6 H6B 109.7
C7 C6 H6B 109.7
H6A C6 H6B 108.2
C8 C7 C6 111.21(7)
C8 C7 H7A 109.4
C6 C7 H7A 109.4
C8 C7 H7B 109.4
C6 C7 H7B 109.4
H7A C7 H7B 108.0
O1 C12 H12A 109.5
O1 C12 H12B 109.5
H12A C12 H12B 109.5
O1 C12 H12C 109.5
H12A C12 H12C 109.5
H12B C12 H12C 109.5
C2 O3 H3 103.2(11)

loop_
_geom_bond_atom_site_label_1
_geom_bond_atom_site_label_2
_geom_bond_distance
O1 C11 1.3413(11)
O1 C12 1.4471(11)
C1 C2 1.3593(13)
C1 C11 1.4592(12)
C1 C10 1.5146(12)
O2 C11 1.2347(11)
C2 O3 1.3460(11)
C2 C3 1.4911(12)
C3 C4 1.4964(13)
C3 H3A 0.9900
C3 H3B 0.9900
C10 C5 1.5107(12)
C10 C9 1.5489(12)
C10 H10 1.0000
C4 C5 1.3328(13)
C4 H4 0.9500
C9 C8 1.5280(13)
C9 H9A 0.9900
C9 H9B 0.9900
C5 C6 1.5067(13)
C8 C7 1.5278(13)
C8 H8A 0.9900
C8 H8B 0.9900
C6 C7 1.5367(13)
C6 H6A 0.9900
C6 H6B 0.9900
C7 H7A 0.9900
C7 H7B 0.9900
C12 H12A 0.9800
C12 H12B 0.9800
C12 H12C 0.9800
O3 H3 0.905(18)

loop_
_geom_torsion_atom_site_label_1
_geom_torsion_atom_site_label_2
_geom_torsion_atom_site_label_3
_geom_torsion_atom_site_label_4
_geom_torsion
C11 C1 C2 O3 0.00(13)
C10 C1 C2 O3 179.04(7)
C11 C1 C2 C3 -179.58(8)
C10 C1 C2 C3 -0.54(13)
O3 C2 C3 C4 171.57(7)
C1 C2 C3 C4 -8.81(13)
C2 C1 C10 C5 10.91(11)
C11 C1 C10 C5 -170.08(7)
C2 C1 C10 C9 -110.84(9)
C11 C1 C10 C9 68.18(10)
C12 O1 C11 O2 3.87(12)
C12 O1 C11 C1 -176.53(7)
C2 C1 C11 O2 -1.23(13)
C10 C1 C11 O2 179.72(8)
C2 C1 C11 O1 179.19(7)
C10 C1 C11 O1 0.13(11)
C2 C3 C4 C5 7.47(13)
C5 C10 C9 C8 58.03(9)
C1 C10 C9 C8 -176.88(7)
C3 C4 C5 C6 175.41(8)
C3 C4 C5 C10 3.30(14)
C1 C10 C5 C4 -12.36(12)
C9 C10 C5 C4 112.86(9)
C1 C10 C5 C6 174.90(7)
C9 C10 C5 C6 -59.88(9)
C10 C9 C8 C7 -57.15(9)
C4 C5 C6 C7 -114.86(10)
C10 C5 C6 C7 57.88(9)
C9 C8 C7 C6 53.58(10)
C5 C6 C7 C8 -52.41(10)
